data_4107378
loop_
_publ_author_name
'Liu, Yu'
'Spingler, Bernhard'
'Schmutz, Paul'
'Alberto, Roger'

_publ_section_title
;
 Metal-Mediated Retro Diels-Alder of Dicyclopentadiene Derivatives:
 A Convenient Synthesis of [(Cp-R)M(CO)3] (M = 99mTc, Re) Complexes
;
_journal_coden_ASTM JACSAT
_journal_issue 5
_journal_name_full 'Journal of the American Chemical Society'
_journal_page_first 1554
_journal_page_last 1555
_journal_paper_doi 10.1021/ja077741l
_journal_volume 130
_journal_year 2008
_chemical_formula_sum 'C9 H5 O5 Re'
_chemical_formula_weight 379.33
_space_group_IT_number 2
_symmetry_cell_setting triclinic
_symmetry_space_group_name_Hall '-P 1'
_symmetry_space_group_name_H-M 'P -1'
_atom_sites_solution_hydrogens geom
_atom_sites_solution_primary direct
_atom_sites_solution_secondary difmap
_audit_creation_method SHELXL-97
_cell_angle_alpha 81.332(14)
_cell_angle_beta 84.602(16)
_cell_angle_gamma 72.896(16)
_cell_formula_units_Z 2
_cell_length_a 6.9074(14)
_cell_length_b 7.8604(11)
_cell_length_c 9.5610(18)
_cell_measurement_reflns_used 7325
_cell_measurement_temperature 183(2)
_cell_volume 489.81(16)
_computing_cell_refinement 'CrysAlis RED (Oxford, 2007)'
_computing_data_collection 'CrysAlis RED (Oxford, 2007)'
_computing_data_reduction 'CrysAlis RED (Oxford, 2007)'
_computing_molecular_graphics 'ORTEP-3 (Farrugia, 1997)'
_computing_publication_material 'SHELXL-97 (Sheldrick, 1997)'
_computing_structure_refinement 'SHELXL-97 (Sheldrick, 1997)'
_computing_structure_solution 'SIR-97 (Altomare, 1999)'
_diffrn_ambient_temperature 183(2)
_diffrn_detector_area_resol_mean 10.4498
_diffrn_measured_fraction_theta_full 1.000
_diffrn_measured_fraction_theta_max 1.000
_diffrn_measurement_device_type 'Xcalibur Ruby'
_diffrn_measurement_method '/o oscillation scan'
_diffrn_radiation_monochromator graphite
_diffrn_radiation_source 'Enhance (Mo) X-ray Source'
_diffrn_radiation_type MoK\a
_diffrn_radiation_wavelength 0.7107
_diffrn_reflns_av_R_equivalents 0.0198
_diffrn_reflns_av_sigmaI/netI 0.0210
_diffrn_reflns_limit_h_max 9
_diffrn_reflns_limit_h_min -9
_diffrn_reflns_limit_k_max 10
_diffrn_reflns_limit_k_min -10
_diffrn_reflns_limit_l_max 12
_diffrn_reflns_limit_l_min -12
_diffrn_reflns_number 7473
_diffrn_reflns_theta_full 28.50
_diffrn_reflns_theta_max 28.50
_diffrn_reflns_theta_min 2.73
_exptl_absorpt_coefficient_mu 12.400
_exptl_absorpt_correction_T_max 1.00000
_exptl_absorpt_correction_T_min 0.46263
_exptl_absorpt_correction_type multi-scan
_exptl_absorpt_process_details
;
CrysAlis RED, Oxford Diffraction Ltd.,
Version 1.171.31.8 (release 12-01-2007 CrysAlis171 .NET)
(compiled Jan 12 2007,17:49:11)
empirical absorption correction using spherical harmonics,
 implemented in SCALE3 ABSPACK scaling algorithm.
;
_exptl_crystal_colour colorless
_exptl_crystal_density_diffrn 2.572
_exptl_crystal_description plate
_exptl_crystal_F_000 348
_exptl_crystal_size_max 0.22
_exptl_crystal_size_mid 0.16
_exptl_crystal_size_min 0.11
_refine_diff_density_max 1.492
_refine_diff_density_min -0.712
_refine_diff_density_rms 0.116
_refine_ls_extinction_coef 0.0022(4)
_refine_ls_extinction_expression Fc^*^=kFc[1+0.001xFc^2^\l^3^/sin(2\q)]^-1/4^
_refine_ls_extinction_method SHELXL
_refine_ls_goodness_of_fit_ref 1.071
_refine_ls_hydrogen_treatment constr
_refine_ls_matrix_type full
_refine_ls_number_parameters 138
_refine_ls_number_reflns 2487
_refine_ls_number_restraints 0
_refine_ls_restrained_S_all 1.071
_refine_ls_R_factor_all 0.0191
_refine_ls_R_factor_gt 0.0164
_refine_ls_shift/su_max 0.002
_refine_ls_shift/su_mean 0.000
_refine_ls_structure_factor_coef Fsqd
_refine_ls_weighting_details 'calc w=1/[\s^2^(Fo^2^)+(0.0228P)^2^+0.0000P] where P=(Fo^2^+2Fc^2^)/3'
_refine_ls_weighting_scheme calc
_refine_ls_wR_factor_gt 0.0382
_refine_ls_wR_factor_ref 0.0388
_reflns_number_gt 2260
_reflns_number_total 2487
_reflns_threshold_expression >2sigma(I)
_cod_data_source_file ja077741l-file003.cif
_cod_data_source_block yl310107
_cod_depositor_comments
;
 Updated bibliographic information.

 Antanas Vaitkus,
 2019-10-09
;
_cod_original_cell_volume 489.81(15)
_cod_database_code 4107378

loop_
_symmetry_equiv_pos_as_xyz
'x, y, z'
'-x, -y, -z'

loop_
_atom_site_label
_atom_site_type_symbol
_atom_site_fract_x
_atom_site_fract_y
_atom_site_fract_z
_atom_site_U_iso_or_equiv
_atom_site_adp_type
_atom_site_occupancy
_atom_site_symmetry_multiplicity
_atom_site_calc_flag
_atom_site_refinement_flags
Re1 Re 0.295592(17) 0.583786(15) 0.733692(12) 0.02173(5) Uani 1 1 d .
O5 O 0.2999(4) 0.9315(4) 0.9921(3) 0.0363(6) Uani 1 1 d .
O4 O 0.5179(3) 0.9830(3) 0.8111(3) 0.0328(5) Uani 1 1 d .
H4A H 0.5732 1.0121 0.8747 0.049 Uiso 1 1 calc R
C7 C 0.0609(5) 0.8394(4) 0.7956(4) 0.0274(6) Uani 1 1 d .
H7 H -0.0112 0.8409 0.8852 0.033 Uiso 1 1 calc R
C9 C 0.3599(5) 0.9327(4) 0.8661(4) 0.0264(7) Uani 1 1 d .
O2 O 0.2346(4) 0.2879(3) 0.5832(3) 0.0410(6) Uani 1 1 d .
O1 O 0.7557(4) 0.4128(4) 0.7270(3) 0.0484(7) Uani 1 1 d .
C1 C 0.5825(5) 0.4744(5) 0.7306(4) 0.0310(7) Uani 1 1 d .
C4 C 0.3043(5) 0.8602(4) 0.6164(4) 0.0294(7) Uani 1 1 d .
H4 H 0.4230 0.8786 0.5656 0.035 Uiso 1 1 calc R
C5 C 0.1491(6) 0.8115(4) 0.5609(4) 0.0324(7) Uani 1 1 d .
H5 H 0.1462 0.7905 0.4659 0.039 Uiso 1 1 calc R
C6 C -0.0021(5) 0.7990(4) 0.6701(4) 0.0311(7) Uani 1 1 d .
H6 H -0.1235 0.7691 0.6610 0.037 Uiso 1 1 calc R
C8 C 0.2505(5) 0.8771(4) 0.7635(3) 0.0254(6) Uani 1 1 d .
C3 C 0.2702(5) 0.4453(5) 0.9144(4) 0.0294(7) Uani 1 1 d .
O3 O 0.2479(4) 0.3667(4) 1.0226(3) 0.0447(6) Uani 1 1 d .
C2 C 0.2620(5) 0.3946(4) 0.6423(4) 0.0285(7) Uani 1 1 d .

loop_
_atom_site_aniso_label
_atom_site_aniso_U_11
_atom_site_aniso_U_22
_atom_site_aniso_U_33
_atom_site_aniso_U_23
_atom_site_aniso_U_13
_atom_site_aniso_U_12
Re1 0.02436(7) 0.01913(7) 0.02359(8) -0.00622(4) -0.00155(4) -0.00729(5)
O5 0.0338(12) 0.0463(15) 0.0358(15) -0.0228(11) 0.0029(10) -0.0149(12)
O4 0.0300(11) 0.0344(13) 0.0395(14) -0.0080(10) -0.0047(10) -0.0151(10)
C7 0.0246(14) 0.0230(15) 0.0352(19) -0.0097(12) -0.0001(12) -0.0051(13)
C9 0.0252(14) 0.0183(14) 0.0368(19) -0.0091(12) -0.0040(13) -0.0044(13)
O2 0.0528(16) 0.0301(13) 0.0466(17) -0.0142(11) -0.0112(13) -0.0145(12)
O1 0.0267(12) 0.061(2) 0.0559(19) -0.0208(15) -0.0009(11) -0.0048(13)
C1 0.0353(17) 0.0312(18) 0.0307(18) -0.0099(13) -0.0014(13) -0.0132(15)
C4 0.0356(16) 0.0190(15) 0.0340(19) -0.0031(12) -0.0006(13) -0.0090(13)
C5 0.0442(19) 0.0227(16) 0.0283(18) -0.0028(13) -0.0106(14) -0.0040(15)
C6 0.0266(15) 0.0227(16) 0.044(2) -0.0086(14) -0.0098(14) -0.0023(13)
C8 0.0258(14) 0.0190(14) 0.0319(18) -0.0095(12) -0.0008(12) -0.0044(12)
C3 0.0288(15) 0.0271(16) 0.0315(19) -0.0057(13) -0.0027(13) -0.0053(14)
O3 0.0499(16) 0.0452(16) 0.0347(16) 0.0050(12) 0.0004(12) -0.0125(13)
C2 0.0322(16) 0.0233(15) 0.0295(18) -0.0031(12) -0.0048(13) -0.0064(14)

loop_
_atom_type_symbol
_atom_type_description
_atom_type_scat_dispersion_real
_atom_type_scat_dispersion_imag
_atom_type_scat_source
C C 0.0033 0.0016 'International Tables Vol C Tables 4.2.6.8 and 6.1.1.4'
H H 0.0000 0.0000 'International Tables Vol C Tables 4.2.6.8 and 6.1.1.4'
O O 0.0106 0.0060 'International Tables Vol C Tables 4.2.6.8 and 6.1.1.4'
Re Re -1.0185 7.2310 'International Tables Vol C Tables 4.2.6.8 and 6.1.1.4'

loop_
_geom_angle_atom_site_label_1
_geom_angle_atom_site_label_2
_geom_angle_atom_site_label_3
_geom_angle
C2 Re1 C1 90.09(14)
C2 Re1 C3 89.46(14)
C1 Re1 C3 89.20(14)
C2 Re1 C8 155.00(13)
C1 Re1 C8 105.59(12)
C3 Re1 C8 109.71(13)
C2 Re1 C7 130.13(13)
C1 Re1 C7 139.61(12)
C3 Re1 C7 94.07(13)
C8 Re1 C7 36.11(10)
C2 Re1 C4 123.83(13)
C1 Re1 C4 97.02(14)
C3 Re1 C4 145.93(13)
C8 Re1 C4 36.41(11)
C7 Re1 C4 60.18(12)
C2 Re1 C5 95.33(13)
C1 Re1 C5 121.35(14)
C3 Re1 C5 148.97(14)
C8 Re1 C5 59.96(12)
C7 Re1 C5 59.82(13)
C4 Re1 C5 35.60(12)
C2 Re1 C6 98.16(13)
C1 Re1 C6 156.08(14)
C3 Re1 C6 113.16(14)
C8 Re1 C6 60.06(11)
C7 Re1 C6 35.96(12)
C4 Re1 C6 59.79(12)
C5 Re1 C6 35.81(13)
C9 O4 H4A 109.5
C8 C7 C6 108.1(3)
C8 C7 Re1 71.73(18)
C6 C7 Re1 72.54(18)
C8 C7 H7 125.9
C6 C7 H7 125.9
Re1 C7 H7 121.5
O5 C9 O4 124.9(3)
O5 C9 C8 120.8(3)
O4 C9 C8 114.3(3)
O1 C1 Re1 178.2(3)
C5 C4 C8 107.7(3)
C5 C4 Re1 72.23(18)
C8 C4 Re1 71.29(17)
C5 C4 H4 126.2
C8 C4 H4 126.2
Re1 C4 H4 122.0
C4 C5 C6 108.8(3)
C4 C5 Re1 72.16(19)
C6 C5 Re1 72.29(19)
C4 C5 H5 125.6
C6 C5 H5 125.6
Re1 C5 H5 121.6
C5 C6 C7 107.7(3)
C5 C6 Re1 71.90(19)
C7 C6 Re1 71.50(18)
C5 C6 H6 126.1
C7 C6 H6 126.1
Re1 C6 H6 122.2
C7 C8 C4 107.7(3)
C7 C8 C9 124.0(3)
C4 C8 C9 128.3(3)
C7 C8 Re1 72.16(17)
C4 C8 Re1 72.29(17)
C9 C8 Re1 123.6(2)
O3 C3 Re1 177.5(3)
O2 C2 Re1 176.4(3)

loop_
_geom_bond_atom_site_label_1
_geom_bond_atom_site_label_2
_geom_bond_distance
Re1 C2 1.913(3)
Re1 C1 1.914(4)
Re1 C3 1.921(3)
Re1 C8 2.292(3)
Re1 C7 2.297(3)
Re1 C4 2.305(3)
Re1 C5 2.306(3)
Re1 C6 2.311(3)
O5 C9 1.236(4)
O4 C9 1.307(4)
O4 H4A 0.8400
C7 C8 1.422(4)
C7 C6 1.422(5)
C7 H7 0.9500
C9 C8 1.479(4)
O2 C2 1.146(4)
O1 C1 1.150(4)
C4 C5 1.410(5)
C4 C8 1.436(5)
C4 H4 0.9500
C5 C6 1.419(5)
C5 H5 0.9500
C6 H6 0.9500
C3 O3 1.144(4)

loop_
_geom_torsion_atom_site_label_1
_geom_torsion_atom_site_label_2
_geom_torsion_atom_site_label_3
_geom_torsion_atom_site_label_4
_geom_torsion
C2 Re1 C7 C8 -148.8(2)
C1 Re1 C7 C8 24.9(3)
C3 Re1 C7 C8 118.4(2)
C4 Re1 C7 C8 -37.98(19)
C5 Re1 C7 C8 -79.3(2)
C6 Re1 C7 C8 -116.6(3)
C2 Re1 C7 C6 -32.3(3)
C1 Re1 C7 C6 141.5(2)
C3 Re1 C7 C6 -125.0(2)
C8 Re1 C7 C6 116.6(3)
C4 Re1 C7 C6 78.6(2)
C5 Re1 C7 C6 37.3(2)
C2 Re1 C1 O1 127(10)
C3 Re1 C1 O1 -144(10)
C8 Re1 C1 O1 -34(10)
C7 Re1 C1 O1 -49(10)
C4 Re1 C1 O1 2(10)
C5 Re1 C1 O1 30(10)
C6 Re1 C1 O1 16(10)
C2 Re1 C4 C5 41.9(3)
C1 Re1 C4 C5 136.8(2)
C3 Re1 C4 C5 -124.2(3)
C8 Re1 C4 C5 -116.4(3)
C7 Re1 C4 C5 -78.8(2)
C6 Re1 C4 C5 -37.0(2)
C2 Re1 C4 C8 158.33(19)
C1 Re1 C4 C8 -106.8(2)
C3 Re1 C4 C8 -7.8(3)
C7 Re1 C4 C8 37.66(18)
C5 Re1 C4 C8 116.4(3)
C6 Re1 C4 C8 79.4(2)
C8 C4 C5 C6 0.5(4)
Re1 C4 C5 C6 63.4(2)
C8 C4 C5 Re1 -62.9(2)
C2 Re1 C5 C4 -146.1(2)
C1 Re1 C5 C4 -52.8(3)
C3 Re1 C5 C4 116.0(3)
C8 Re1 C5 C4 37.9(2)
C7 Re1 C5 C4 79.9(2)
C6 Re1 C5 C4 117.3(3)
C2 Re1 C5 C6 96.6(2)
C1 Re1 C5 C6 -170.06(19)
C3 Re1 C5 C6 -1.3(3)
C8 Re1 C5 C6 -79.4(2)
C7 Re1 C5 C6 -37.42(18)
C4 Re1 C5 C6 -117.3(3)
C4 C5 C6 C7 -0.4(4)
Re1 C5 C6 C7 62.9(2)
C4 C5 C6 Re1 -63.3(2)
C8 C7 C6 C5 0.1(4)
Re1 C7 C6 C5 -63.2(2)
C8 C7 C6 Re1 63.3(2)
C2 Re1 C6 C5 -87.8(2)
C1 Re1 C6 C5 21.3(4)
C3 Re1 C6 C5 179.29(19)
C8 Re1 C6 C5 79.1(2)
C7 Re1 C6 C5 116.6(3)
C4 Re1 C6 C5 36.77(19)
C2 Re1 C6 C7 155.7(2)
C1 Re1 C6 C7 -95.2(4)
C3 Re1 C6 C7 62.7(2)
C8 Re1 C6 C7 -37.46(19)
C4 Re1 C6 C7 -79.8(2)
C5 Re1 C6 C7 -116.6(3)
C6 C7 C8 C4 0.2(4)
Re1 C7 C8 C4 64.0(2)
C6 C7 C8 C9 177.2(3)
Re1 C7 C8 C9 -119.0(3)
C6 C7 C8 Re1 -63.9(2)
C5 C4 C8 C7 -0.4(4)
Re1 C4 C8 C7 -64.0(2)
C5 C4 C8 C9 -177.3(3)
Re1 C4 C8 C9 119.2(3)
C5 C4 C8 Re1 63.5(2)
O5 C9 C8 C7 7.6(5)
O4 C9 C8 C7 -171.7(3)
O5 C9 C8 C4 -176.1(3)
O4 C9 C8 C4 4.7(5)
O5 C9 C8 Re1 -82.6(4)
O4 C9 C8 Re1 98.1(3)
C2 Re1 C8 C7 69.4(4)
C1 Re1 C8 C7 -163.6(2)
C3 Re1 C8 C7 -68.7(2)
C4 Re1 C8 C7 115.9(3)
C5 Re1 C8 C7 78.9(2)
C6 Re1 C8 C7 37.3(2)
C2 Re1 C8 C4 -46.5(4)
C1 Re1 C8 C4 80.5(2)
C3 Re1 C8 C4 175.37(19)
C7 Re1 C8 C4 -115.9(3)
C5 Re1 C8 C4 -37.0(2)
C6 Re1 C8 C4 -78.6(2)
C2 Re1 C8 C9 -171.2(3)
C1 Re1 C8 C9 -44.2(3)
C3 Re1 C8 C9 50.7(3)
C7 Re1 C8 C9 119.4(3)
C4 Re1 C8 C9 -124.7(3)
C5 Re1 C8 C9 -161.7(3)
C6 Re1 C8 C9 156.7(3)
C2 Re1 C3 O3 -102(7)
C1 Re1 C3 O3 168(7)
C8 Re1 C3 O3 61(7)
C7 Re1 C3 O3 28(7)
C4 Re1 C3 O3 66(7)
C5 Re1 C3 O3 -3(7)
C6 Re1 C3 O3 -4(7)
C1 Re1 C2 O2 -138(5)
C3 Re1 C2 O2 133(5)
C8 Re1 C2 O2 -8(5)
C7 Re1 C2 O2 38(5)
C4 Re1 C2 O2 -39(5)
C5 Re1 C2 O2 -16(5)
C6 Re1 C2 O2 20(5)
